data_4304861
loop_
_publ_author_name
'Joanna Grundy'
'Natalie E. Mansfield'
'Martyn P. Coles'
'Peter B. Hitchcock'

_publ_section_title
;
Phosphaguanidines as Scaffolds for Multimetallic Complexes Containing
Metal-Functionalized Phosphines
;
_journal_name_full 'Inorganic Chemistry'
_journal_page_first 2258
_journal_page_last 2260
_journal_paper_doi 10.1021/ic7024457
_journal_volume 47
_journal_year 2008
_chemical_compound_source 'synthesis as described'
_chemical_formula_moiety 'C42 H60 Al2 Br1 Cu1 N4 P2'
_chemical_formula_sum 'C42 H60 Al2 Br Cu N4 P2'
_chemical_formula_weight 880.29
_chemical_name_systematic
;
 ?
;
_space_group_IT_number 14
_symmetry_cell_setting monoclinic
_symmetry_Int_Tables_number 14
_symmetry_space_group_name_Hall '-P 2yn'
_symmetry_space_group_name_H-M 'P 1 21/n 1'
_atom_sites_solution_hydrogens geom
_atom_sites_solution_primary direct
_atom_sites_solution_secondary difmap
_audit_conform_dict_location ftp://ftp.iucr.org/pub/cif_core.dic
_audit_conform_dict_name cif_core.dic
_audit_conform_dict_version 2.2
_audit_creation_date 2003-05-06T14:46:35-00:00
_audit_creation_method 'WinGX routine CIF_UPDATE'
_cell_angle_alpha 90
_cell_angle_beta 110.996(1)
_cell_angle_gamma 90
_cell_formula_units_Z 4
_cell_length_a 14.0207(2)
_cell_length_b 22.0117(3)
_cell_length_c 16.2740(2)
_cell_measurement_reflns_used 25290
_cell_measurement_temperature 173(2)
_cell_measurement_theta_max 25.028
_cell_measurement_theta_min 3.705
_cell_measurement_wavelength 0.71073
_cell_volume 4689.01(11)
_computing_cell_refinement 'HKL Scalepack (Otwinowski & Minor 1997)'
_computing_data_collection 'Collect (Nonius BV, 1997-2000)'
_computing_data_reduction 'HKL Denzo and Scalepack (Otwinowski & Minor 1997)'
_computing_molecular_graphics 'Ortep-3 for Windows (Farrugia, 1997)'
_computing_publication_material 'WinGX publication routines (Farrugia, 1999)'
_computing_structure_refinement 'SHELXL-97 (Sheldrick, 1997)'
_computing_structure_solution 'SHELXS-97 (Sheldrick, 1997)'
_diffrn_ambient_temperature 173(2)
_diffrn_detector 'CCD plate'
_diffrn_measured_fraction_theta_full 0.989
_diffrn_measured_fraction_theta_max 0.989
_diffrn_measurement_device '95mm CCD camera on \k-goniostat'
_diffrn_measurement_device_type KappaCCD
_diffrn_measurement_method 'CCD rotation images, thick slices'
_diffrn_orient_matrix_type 'by Nonius Collect from scalepack cell'
_diffrn_orient_matrix_UB_11 -0.95671E-2
_diffrn_orient_matrix_UB_12 -0.177648E-1
_diffrn_orient_matrix_UB_13 0.530757E-1
_diffrn_orient_matrix_UB_21 -0.363299E-1
_diffrn_orient_matrix_UB_22 -0.355691E-1
_diffrn_orient_matrix_UB_23 -0.358601E-1
_diffrn_orient_matrix_UB_31 0.665197E-1
_diffrn_orient_matrix_UB_32 -0.219811E-1
_diffrn_orient_matrix_UB_33 0.151326E-1
_diffrn_radiation_monochromator graphite
_diffrn_radiation_probe x-ray
_diffrn_radiation_type MoK\a
_diffrn_radiation_wavelength 0.71073
_diffrn_reflns_av_R_equivalents 0.0869
_diffrn_reflns_av_unetI/netI 0.0585
_diffrn_reflns_limit_h_max 16
_diffrn_reflns_limit_h_min -15
_diffrn_reflns_limit_k_max 26
_diffrn_reflns_limit_k_min -26
_diffrn_reflns_limit_l_max 19
_diffrn_reflns_limit_l_min -19
_diffrn_reflns_number 49059
_diffrn_reflns_theta_full 25.04
_diffrn_reflns_theta_max 25.04
_diffrn_reflns_theta_min 3.76
_diffrn_source 'Enraf Nonius FR590'
_exptl_absorpt_coefficient_mu 1.455
_exptl_absorpt_correction_T_max 0.5975
_exptl_absorpt_correction_T_min 0.5313
_exptl_absorpt_correction_type multi-scan
_exptl_absorpt_process_details
;
        [c.f. r.h. blessing, acta cryst. (1995), a51, 33-38]
;
_exptl_crystal_colour colourless
_exptl_crystal_density_diffrn 1.247
_exptl_crystal_density_method 'not measured'
_exptl_crystal_description prism
_exptl_crystal_F_000 1840
_exptl_crystal_size_max 0.2
_exptl_crystal_size_mid 0.2
_exptl_crystal_size_min 0.2
_refine_diff_density_max 0.55
_refine_diff_density_min -0.46
_refine_diff_density_rms 0.067
_refine_ls_extinction_method none
_refine_ls_goodness_of_fit_ref 1.001
_refine_ls_hydrogen_treatment riding
_refine_ls_matrix_type full
_refine_ls_number_parameters 469
_refine_ls_number_reflns 8218
_refine_ls_number_restraints 0
_refine_ls_restrained_S_all 1.001
_refine_ls_R_factor_all 0.0839
_refine_ls_R_factor_gt 0.0491
_refine_ls_shift/su_max 0.001
_refine_ls_shift/su_mean 0
_refine_ls_structure_factor_coef Fsqd
_refine_ls_weighting_details 'calc w=1/[\s^2^(Fo^2^)+(0.0312P)^2^+8.0200P] where P=(Fo^2^+2Fc^2^)/3'
_refine_ls_weighting_scheme calc
_refine_ls_wR_factor_gt 0.0909
_refine_ls_wR_factor_ref 0.1028
_reflns_number_gt 5932
_reflns_number_total 8218
_reflns_threshold_expression >2sigma(I)
_cod_data_source_file ic7024457-file003_4.cif
_cod_data_source_block (5)-may803
_cod_original_formula_sum 'C42 H60 Al2 Br1 Cu1 N4 P2'
_cod_database_code 4304861

loop_
_symmetry_equiv_pos_as_xyz
'x, y, z'
'-x+1/2, y+1/2, -z+1/2'
'-x, -y, -z'
'x-1/2, -y-1/2, z-1/2'

loop_
_atom_site_label
_atom_site_type_symbol
_atom_site_fract_x
_atom_site_fract_y
_atom_site_fract_z
_atom_site_U_iso_or_equiv
_atom_site_adp_type
_atom_site_occupancy
_atom_site_symmetry_multiplicity
_atom_site_calc_flag
_atom_site_refinement_flags
_atom_site_disorder_assembly
_atom_site_disorder_group
Cu Cu 0.22753(3) 0.119135(19) 0.40916(3) 0.02483(12) Uani 1 1 d . . .
Al1 Al 0.26787(10) 0.10927(6) 0.76340(7) 0.0377(3) Uani 1 1 d . . .
Al2 Al 0.18143(11) 0.08857(6) 0.06969(8) 0.0421(3) Uani 1 1 d . . .
Br Br 0.23250(3) 0.012184(18) 0.39767(3) 0.04171(13) Uani 1 1 d . . .
P1 P 0.14867(7) 0.15699(4) 0.49455(6) 0.0248(2) Uani 1 1 d . . .
P2 P 0.29844(7) 0.16610(4) 0.32323(6) 0.0231(2) Uani 1 1 d . . .
N1 N 0.2904(2) 0.11158(14) 0.65302(19) 0.0320(7) Uani 1 1 d . . .
N2 N 0.1432(2) 0.13033(13) 0.66557(19) 0.0293(7) Uani 1 1 d . . .
N3 N 0.3009(2) 0.12618(15) 0.15512(19) 0.0341(8) Uani 1 1 d . . .
N4 N 0.1560(2) 0.11235(15) 0.1738(2) 0.0373(8) Uani 1 1 d . . .
C1 C 0.0158(3) 0.13238(16) 0.4455(2) 0.0272(8) Uani 1 1 d . . .
C2 C -0.0014(3) 0.07051(18) 0.4286(2) 0.0342(9) Uani 1 1 d . . .
H2 H 0.0547 0.0431 0.4448 0.041 Uiso 1 1 calc R . .
C3 C -0.0997(3) 0.0489(2) 0.3883(3) 0.0451(11) Uani 1 1 d . . .
H3 H -0.1111 0.0066 0.3782 0.054 Uiso 1 1 calc R . .
C4 C -0.1813(3) 0.0883(2) 0.3627(3) 0.0489(12) Uani 1 1 d . . .
H4 H -0.2488 0.0731 0.3357 0.059 Uiso 1 1 calc R . .
C5 C -0.1650(3) 0.1497(2) 0.3764(3) 0.0454(11) Uani 1 1 d . . .
H5 H -0.2211 0.1769 0.3567 0.054 Uiso 1 1 calc R . .
C6 C -0.0669(3) 0.17210(18) 0.4188(2) 0.0340(9) Uani 1 1 d . . .
H6 H -0.0564 0.2144 0.4295 0.041 Uiso 1 1 calc R . .
C7 C 0.1488(3) 0.23928(17) 0.5093(3) 0.0324(9) Uani 1 1 d . . .
C8 C 0.1136(3) 0.27588(19) 0.4350(3) 0.0453(11) Uani 1 1 d . . .
H8 H 0.0864 0.258 0.3782 0.054 Uiso 1 1 calc R . .
C9 C 0.1181(4) 0.3390(2) 0.4439(4) 0.0605(14) Uani 1 1 d . . .
H9 H 0.0922 0.364 0.3932 0.073 Uiso 1 1 calc R . .
C10 C 0.1600(4) 0.3652(2) 0.5260(4) 0.0620(15) Uani 1 1 d . . .
H10 H 0.1636 0.4081 0.5314 0.074 Uiso 1 1 calc R . .
C11 C 0.1964(4) 0.3297(2) 0.5994(4) 0.0554(13) Uani 1 1 d . . .
H11 H 0.2257 0.3481 0.6557 0.067 Uiso 1 1 calc R . .
C12 C 0.1906(3) 0.26673(18) 0.5919(3) 0.0412(10) Uani 1 1 d . . .
H12 H 0.2152 0.2423 0.6433 0.049 Uiso 1 1 calc R . .
C13 C 0.1952(3) 0.13059(15) 0.6112(2) 0.0246(8) Uani 1 1 d . . .
C14 C 0.3732(3) 0.10724(19) 0.6184(3) 0.0384(10) Uani 1 1 d . . .
H14 H 0.3442 0.0924 0.5562 0.046 Uiso 1 1 calc R . .
C15 C 0.4501(3) 0.0613(2) 0.6727(3) 0.0575(13) Uani 1 1 d . . .
H15A H 0.4159 0.0223 0.6716 0.086 Uiso 1 1 calc R . .
H15B H 0.4802 0.0757 0.7335 0.086 Uiso 1 1 calc R . .
H15C H 0.504 0.0561 0.6482 0.086 Uiso 1 1 calc R . .
C16 C 0.4240(3) 0.1687(2) 0.6193(3) 0.0617(14) Uani 1 1 d . . .
H16A H 0.3732 0.1976 0.5832 0.093 Uiso 1 1 calc R . .
H16B H 0.4787 0.1641 0.5956 0.093 Uiso 1 1 calc R . .
H16C H 0.4528 0.1837 0.6799 0.093 Uiso 1 1 calc R . .
C17 C 0.0411(3) 0.15430(18) 0.6490(3) 0.0356(9) Uani 1 1 d . . .
H17 H 0.0193 0.1788 0.5936 0.043 Uiso 1 1 calc R . .
C18 C -0.0351(3) 0.1031(2) 0.6386(3) 0.0529(12) Uani 1 1 d . . .
H18A H -0.0367 0.0771 0.5893 0.079 Uiso 1 1 calc R . .
H18B H -0.1032 0.1203 0.627 0.079 Uiso 1 1 calc R . .
H18C H -0.0146 0.079 0.6928 0.079 Uiso 1 1 calc R . .
C19 C 0.0439(4) 0.1956(2) 0.7253(3) 0.0484(11) Uani 1 1 d . . .
H19A H 0.0926 0.2287 0.731 0.073 Uiso 1 1 calc R . .
H19B H 0.0652 0.172 0.78 0.073 Uiso 1 1 calc R . .
H19C H -0.0243 0.2125 0.7139 0.073 Uiso 1 1 calc R . .
C20 C 0.2767(4) 0.0318(2) 0.8237(3) 0.0631(14) Uani 1 1 d . . .
H20A H 0.2635 0.0382 0.8782 0.095 Uiso 1 1 calc R . .
H20B H 0.3452 0.0147 0.8376 0.095 Uiso 1 1 calc R . .
H20C H 0.2258 0.0037 0.7855 0.095 Uiso 1 1 calc R . .
C21 C 0.3263(4) 0.1811(2) 0.8344(3) 0.0540(12) Uani 1 1 d . . .
H21A H 0.3165 0.2166 0.7958 0.081 Uiso 1 1 calc R . .
H21B H 0.3994 0.1747 0.8662 0.081 Uiso 1 1 calc R . .
H21C H 0.2921 0.188 0.8766 0.081 Uiso 1 1 calc R . .
C22 C 0.2853(3) 0.24702(16) 0.2998(2) 0.0271(8) Uani 1 1 d . . .
C23 C 0.2453(3) 0.27144(18) 0.2154(3) 0.0362(10) Uani 1 1 d . . .
H23 H 0.2235 0.2452 0.1658 0.043 Uiso 1 1 calc R . .
C24 C 0.2373(3) 0.33332(19) 0.2032(3) 0.0452(11) Uani 1 1 d . . .
H24 H 0.209 0.3494 0.1454 0.054 Uiso 1 1 calc R . .
C25 C 0.2699(3) 0.3722(2) 0.2743(3) 0.0499(12) Uani 1 1 d . . .
H25 H 0.2654 0.4149 0.2654 0.06 Uiso 1 1 calc R . .
C26 C 0.3091(3) 0.34893(18) 0.3582(3) 0.0459(11) Uani 1 1 d . . .
H26 H 0.3315 0.3757 0.4073 0.055 Uiso 1 1 calc R . .
C27 C 0.3159(3) 0.28673(17) 0.3714(3) 0.0367(10) Uani 1 1 d . . .
H27 H 0.3415 0.2709 0.4296 0.044 Uiso 1 1 calc R . .
C28 C 0.4358(3) 0.15243(16) 0.3728(2) 0.0247(8) Uani 1 1 d . . .
C29 C 0.4663(3) 0.09369(18) 0.4045(2) 0.0354(9) Uani 1 1 d . . .
H29 H 0.4167 0.0625 0.3949 0.043 Uiso 1 1 calc R . .
C30 C 0.5682(3) 0.0809(2) 0.4495(3) 0.0405(10) Uani 1 1 d . . .
H30 H 0.5884 0.041 0.4706 0.049 Uiso 1 1 calc R . .
C31 C 0.6403(3) 0.1259(2) 0.4639(3) 0.0426(11) Uani 1 1 d . . .
H31 H 0.7103 0.1169 0.4948 0.051 Uiso 1 1 calc R . .
C32 C 0.6113(3) 0.1837(2) 0.4338(3) 0.0439(11) Uani 1 1 d . . .
H32 H 0.6615 0.2146 0.4439 0.053 Uiso 1 1 calc R . .
C33 C 0.5090(3) 0.19733(18) 0.3886(2) 0.0313(9) Uani 1 1 d . . .
H33 H 0.4894 0.2376 0.3686 0.038 Uiso 1 1 calc R . .
C34 C 0.2508(3) 0.13290(16) 0.2100(2) 0.0269(8) Uani 1 1 d . . .
C35 C 0.4029(3) 0.1476(2) 0.1655(3) 0.0451(11) Uani 1 1 d . . .
H35 H 0.4268 0.1766 0.2161 0.054 Uiso 1 1 calc R . .
C36 C 0.3972(4) 0.1806(2) 0.0818(3) 0.0603(14) Uani 1 1 d . . .
H36A H 0.3496 0.2148 0.0715 0.09 Uiso 1 1 calc R . .
H36B H 0.3732 0.1525 0.0319 0.09 Uiso 1 1 calc R . .
H36C H 0.4652 0.1958 0.088 0.09 Uiso 1 1 calc R . .
C37 C 0.4776(4) 0.0946(3) 0.1833(4) 0.0803(18) Uani 1 1 d . . .
H37A H 0.481 0.074 0.2377 0.12 Uiso 1 1 calc R . .
H37B H 0.5456 0.1098 0.1897 0.12 Uiso 1 1 calc R . .
H37C H 0.4544 0.0659 0.1341 0.12 Uiso 1 1 calc R . .
C38 C 0.0736(3) 0.1140(2) 0.2092(3) 0.0498(12) Uani 1 1 d . . .
H38 H 0.1048 0.1144 0.2749 0.06 Uiso 1 1 calc R . .
C39 C 0.0102(4) 0.0566(3) 0.1809(4) 0.0824(19) Uani 1 1 d . . .
H39A H 0.0545 0.0209 0.201 0.124 Uiso 1 1 calc R . .
H39B H -0.0217 0.0557 0.1166 0.124 Uiso 1 1 calc R . .
H39C H -0.0429 0.0559 0.2069 0.124 Uiso 1 1 calc R . .
C40 C 0.0100(4) 0.1709(3) 0.1795(4) 0.0871(19) Uani 1 1 d . . .
H40A H 0.054 0.2067 0.1988 0.131 Uiso 1 1 calc R . .
H40B H -0.0433 0.1719 0.2053 0.131 Uiso 1 1 calc R . .
H40C H -0.0217 0.1711 0.1152 0.131 Uiso 1 1 calc R . .
C41 C 0.1109(4) 0.1375(2) -0.0337(3) 0.0679(15) Uani 1 1 d . . .
H41A H 0.1281 0.1228 -0.0835 0.102 Uiso 1 1 calc R . .
H41B H 0.132 0.18 -0.0218 0.102 Uiso 1 1 calc R . .
H41C H 0.0369 0.1343 -0.048 0.102 Uiso 1 1 calc R . .
C42 C 0.1965(6) 0.0020(2) 0.0556(4) 0.104(2) Uani 1 1 d . . .
H42A H 0.2097 -0.0053 0.0012 0.156 Uiso 1 1 calc R . .
H42B H 0.1335 -0.0189 0.0524 0.156 Uiso 1 1 calc R . .
H42C H 0.2537 -0.0134 0.1059 0.156 Uiso 1 1 calc R . .

loop_
_atom_site_aniso_label
_atom_site_aniso_U_11
_atom_site_aniso_U_22
_atom_site_aniso_U_33
_atom_site_aniso_U_23
_atom_site_aniso_U_13
_atom_site_aniso_U_12
Cu 0.0260(2) 0.0252(2) 0.0258(2) 0.00189(19) 0.01229(19) 0.0001(2)
Al1 0.0428(7) 0.0397(7) 0.0267(6) -0.0016(5) 0.0079(6) -0.0057(6)
Al2 0.0639(9) 0.0303(7) 0.0262(6) 0.0004(5) 0.0090(6) -0.0049(6)
Br 0.0367(2) 0.0238(2) 0.0604(3) 0.00163(19) 0.0124(2) -0.00032(18)
P1 0.0257(5) 0.0251(5) 0.0268(5) 0.0022(4) 0.0133(4) -0.0008(4)
P2 0.0236(5) 0.0252(5) 0.0221(5) 0.0009(4) 0.0102(4) -0.0004(4)
N1 0.0299(19) 0.0394(19) 0.0258(16) -0.0006(14) 0.0088(14) -0.0009(15)
N2 0.0339(18) 0.0273(17) 0.0316(17) -0.0012(14) 0.0176(15) -0.0048(14)
N3 0.039(2) 0.040(2) 0.0254(16) -0.0017(15) 0.0148(15) 0.0016(16)
N4 0.036(2) 0.043(2) 0.0283(17) -0.0018(15) 0.0065(15) -0.0103(16)
C1 0.027(2) 0.034(2) 0.0264(19) 0.0025(16) 0.0162(16) -0.0002(17)
C2 0.032(2) 0.035(2) 0.038(2) -0.0008(18) 0.0161(18) -0.0039(18)
C3 0.039(3) 0.046(3) 0.053(3) -0.013(2) 0.019(2) -0.012(2)
C4 0.030(2) 0.066(3) 0.048(3) -0.010(2) 0.011(2) -0.013(2)
C5 0.026(2) 0.064(3) 0.044(3) 0.001(2) 0.010(2) 0.003(2)
C6 0.033(2) 0.038(2) 0.034(2) 0.0035(18) 0.0157(19) 0.0002(18)
C7 0.028(2) 0.031(2) 0.046(2) 0.0039(19) 0.0229(19) 0.0003(17)
C8 0.045(3) 0.040(3) 0.058(3) 0.012(2) 0.026(2) 0.007(2)
C9 0.063(3) 0.034(3) 0.096(4) 0.032(3) 0.042(3) 0.013(2)
C10 0.057(3) 0.024(3) 0.121(5) -0.002(3) 0.052(3) -0.004(2)
C11 0.063(3) 0.031(3) 0.086(4) -0.012(3) 0.042(3) -0.011(2)
C12 0.043(3) 0.030(2) 0.057(3) 0.000(2) 0.025(2) -0.0077(19)
C13 0.031(2) 0.0185(19) 0.0234(18) -0.0044(15) 0.0092(17) -0.0062(15)
C14 0.029(2) 0.053(3) 0.030(2) -0.0065(19) 0.0069(18) -0.001(2)
C15 0.046(3) 0.062(3) 0.061(3) -0.010(3) 0.014(2) 0.014(2)
C16 0.034(3) 0.070(4) 0.083(4) 0.006(3) 0.024(3) -0.008(2)
C17 0.037(2) 0.044(2) 0.032(2) -0.0037(18) 0.0194(19) -0.0039(19)
C18 0.044(3) 0.057(3) 0.068(3) -0.012(2) 0.032(2) -0.012(2)
C19 0.056(3) 0.054(3) 0.043(3) -0.008(2) 0.026(2) 0.008(2)
C20 0.075(4) 0.060(3) 0.043(3) 0.012(2) 0.008(3) 0.001(3)
C21 0.060(3) 0.059(3) 0.038(2) -0.014(2) 0.011(2) -0.013(2)
C22 0.024(2) 0.027(2) 0.033(2) 0.0031(17) 0.0139(17) 0.0016(16)
C23 0.037(2) 0.040(2) 0.034(2) 0.0075(18) 0.0160(19) 0.0086(19)
C24 0.050(3) 0.037(3) 0.052(3) 0.019(2) 0.021(2) 0.010(2)
C25 0.054(3) 0.027(2) 0.078(4) 0.014(2) 0.034(3) 0.008(2)
C26 0.054(3) 0.027(2) 0.060(3) -0.006(2) 0.025(2) -0.006(2)
C27 0.041(2) 0.032(2) 0.040(2) 0.0018(19) 0.018(2) -0.0004(18)
C28 0.025(2) 0.030(2) 0.0197(18) 0.0016(15) 0.0082(15) 0.0025(16)
C29 0.032(2) 0.035(2) 0.039(2) 0.0022(19) 0.0122(19) 0.0042(18)
C30 0.036(2) 0.044(3) 0.041(2) 0.004(2) 0.013(2) 0.013(2)
C31 0.029(2) 0.060(3) 0.035(2) -0.001(2) 0.0068(19) 0.009(2)
C32 0.028(2) 0.056(3) 0.046(3) -0.006(2) 0.011(2) -0.010(2)
C33 0.031(2) 0.032(2) 0.034(2) -0.0029(17) 0.0150(18) -0.0038(18)
C34 0.033(2) 0.025(2) 0.0228(19) 0.0033(15) 0.0090(17) 0.0028(16)
C35 0.042(3) 0.067(3) 0.031(2) 0.002(2) 0.017(2) 0.003(2)
C36 0.054(3) 0.092(4) 0.040(3) 0.007(3) 0.022(2) -0.009(3)
C37 0.062(4) 0.114(5) 0.074(4) 0.020(3) 0.036(3) 0.038(3)
C38 0.032(2) 0.076(3) 0.038(2) 0.001(2) 0.008(2) -0.015(2)
C39 0.058(3) 0.111(5) 0.072(4) 0.002(3) 0.015(3) -0.045(3)
C40 0.043(3) 0.104(5) 0.116(5) 0.018(4) 0.031(3) 0.012(3)
C41 0.069(4) 0.081(4) 0.040(3) 0.019(3) 0.004(3) 0.000(3)
C42 0.185(8) 0.039(3) 0.071(4) -0.006(3) 0.026(4) -0.001(4)

loop_
_atom_type_symbol
_atom_type_description
_atom_type_scat_dispersion_real
_atom_type_scat_dispersion_imag
_atom_type_scat_source
C C 0.0033 0.0016 'International Tables Vol C Tables 4.2.6.8 and 6.1.1.4'
H H 0 0 'International Tables Vol C Tables 4.2.6.8 and 6.1.1.4'
Al Al 0.0645 0.0514 'International Tables Vol C Tables 4.2.6.8 and 6.1.1.4'
Br Br -0.2901 2.4595 'International Tables Vol C Tables 4.2.6.8 and 6.1.1.4'
Cu Cu 0.3201 1.2651 'International Tables Vol C Tables 4.2.6.8 and 6.1.1.4'
N N 0.0061 0.0033 'International Tables Vol C Tables 4.2.6.8 and 6.1.1.4'
P P 0.1023 0.0942 'International Tables Vol C Tables 4.2.6.8 and 6.1.1.4'

loop_
_geom_angle_atom_site_label_1
_geom_angle_atom_site_label_2
_geom_angle_atom_site_label_3
_geom_angle
_geom_angle_site_symmetry_1
_geom_angle_site_symmetry_3
_geom_angle_publ_flag
P1 Cu P2 130.45(4) . . ?
P1 Cu Br 117.24(3) . . ?
P2 Cu Br 112.22(3) . . ?
N1 Al1 N2 68.47(13) . . ?
N1 Al1 C20 119.26(19) . . ?
N2 Al1 C20 119.67(19) . . ?
N1 Al1 C21 110.75(18) . . ?
N2 Al1 C21 110.65(18) . . ?
C20 Al1 C21 118.2(2) . . ?
N4 Al2 C42 115.7(2) . . ?
N4 Al2 N3 68.74(13) . . ?
C42 Al2 N3 113.7(3) . . ?
N4 Al2 C41 114.5(2) . . ?
C42 Al2 C41 119.0(3) . . ?
N3 Al2 C41 115.20(19) . . ?
C7 P1 C1 107.73(17) . . ?
C7 P1 C13 101.03(17) . . ?
C1 P1 C13 106.37(16) . . ?
C7 P1 Cu 118.44(12) . . ?
C1 P1 Cu 105.88(12) . . ?
C13 P1 Cu 116.63(12) . . ?
C22 P2 C28 105.41(16) . . ?
C22 P2 C34 101.68(16) . . ?
C28 P2 C34 108.57(16) . . ?
C22 P2 Cu 123.35(12) . . ?
C28 P2 Cu 106.41(11) . . ?
C34 P2 Cu 110.71(12) . . ?
C13 N1 C14 127.8(3) . . ?
C13 N1 Al1 90.9(2) . . ?
C14 N1 Al1 140.6(2) . . ?
C13 N2 C17 127.6(3) . . ?
C13 N2 Al1 90.0(2) . . ?
C17 N2 Al1 140.4(2) . . ?
C34 N3 C35 128.3(3) . . ?
C34 N3 Al2 90.0(2) . . ?
C35 N3 Al2 141.4(2) . . ?
C34 N4 C38 128.6(3) . . ?
C34 N4 Al2 90.7(2) . . ?
C38 N4 Al2 140.7(3) . . ?
C2 C1 C6 119.1(3) . . ?
C2 C1 P1 116.9(3) . . ?
C6 C1 P1 123.7(3) . . ?
C3 C2 C1 120.1(4) . . ?
C4 C3 C2 120.5(4) . . ?
C3 C4 C5 119.9(4) . . ?
C4 C5 C6 120.5(4) . . ?
C5 C6 C1 119.8(4) . . ?
C8 C7 C12 118.9(4) . . ?
C8 C7 P1 118.5(3) . . ?
C12 C7 P1 122.4(3) . . ?
C7 C8 C9 119.9(5) . . ?
C10 C9 C8 120.3(5) . . ?
C9 C10 C11 120.4(4) . . ?
C10 C11 C12 120.1(5) . . ?
C11 C12 C7 120.4(4) . . ?
N1 C13 N2 110.3(3) . . ?
N1 C13 P1 122.6(3) . . ?
N2 C13 P1 127.0(3) . . ?
N1 C14 C15 108.4(3) . . ?
N1 C14 C16 111.7(3) . . ?
C15 C14 C16 110.8(4) . . ?
N2 C17 C18 110.9(3) . . ?
N2 C17 C19 109.1(3) . . ?
C18 C17 C19 110.1(3) . . ?
C23 C22 C27 118.5(3) . . ?
C23 C22 P2 124.1(3) . . ?
C27 C22 P2 117.4(3) . . ?
C24 C23 C22 120.5(4) . . ?
C23 C24 C25 120.6(4) . . ?
C26 C25 C24 119.8(4) . . ?
C25 C26 C27 120.2(4) . . ?
C26 C27 C22 120.4(4) . . ?
C33 C28 C29 118.9(3) . . ?
C33 C28 P2 124.1(3) . . ?
C29 C28 P2 116.7(3) . . ?
C30 C29 C28 120.3(4) . . ?
C31 C30 C29 120.1(4) . . ?
C30 C31 C32 120.1(4) . . ?
C31 C32 C33 120.4(4) . . ?
C28 C33 C32 120.1(4) . . ?
N4 C34 N3 110.5(3) . . ?
N4 C34 P2 121.2(3) . . ?
N3 C34 P2 128.2(3) . . ?
N3 C35 C36 108.4(3) . . ?
N3 C35 C37 110.7(4) . . ?
C36 C35 C37 110.4(4) . . ?
N4 C38 C39 108.5(4) . . ?
N4 C38 C40 110.6(4) . . ?
C39 C38 C40 112.3(4) . . ?

loop_
_geom_bond_atom_site_label_1
_geom_bond_atom_site_label_2
_geom_bond_distance
_geom_bond_site_symmetry_2
_geom_bond_publ_flag
Cu P1 2.2246(10) . ?
Cu P2 2.2379(10) . ?
Cu Br 2.3646(6) . ?
Al1 N1 1.933(3) . ?
Al1 N2 1.952(3) . ?
Al1 C20 1.948(5) . ?
Al1 C21 1.956(4) . ?
Al2 N4 1.925(3) . ?
Al2 C42 1.939(5) . ?
Al2 N3 1.938(3) . ?
Al2 C41 1.943(4) . ?
P1 C7 1.827(4) . ?
P1 C1 1.827(4) . ?
P1 C13 1.865(3) . ?
P2 C22 1.817(4) . ?
P2 C28 1.827(4) . ?
P2 C34 1.869(4) . ?
N1 C13 1.331(5) . ?
N1 C14 1.464(5) . ?
N2 C13 1.333(4) . ?
N2 C17 1.457(5) . ?
N3 C34 1.328(4) . ?
N3 C35 1.457(5) . ?
N4 C34 1.326(5) . ?
N4 C38 1.465(5) . ?
C1 C2 1.393(5) . ?
C1 C6 1.392(5) . ?
C2 C3 1.382(5) . ?
C3 C4 1.374(6) . ?
C4 C5 1.375(6) . ?
C5 C6 1.389(5) . ?
C7 C8 1.388(5) . ?
C7 C12 1.397(6) . ?
C8 C9 1.395(6) . ?
C9 C10 1.378(7) . ?
C10 C11 1.363(7) . ?
C11 C12 1.392(6) . ?
C14 C15 1.511(6) . ?
C14 C16 1.525(6) . ?
C17 C18 1.519(6) . ?
C17 C19 1.528(5) . ?
C22 C23 1.392(5) . ?
C22 C27 1.396(5) . ?
C23 C24 1.375(6) . ?
C24 C25 1.378(6) . ?
C25 C26 1.375(6) . ?
C26 C27 1.384(6) . ?
C28 C33 1.381(5) . ?
C28 C29 1.401(5) . ?
C29 C30 1.380(5) . ?
C30 C31 1.374(6) . ?
C31 C32 1.372(6) . ?
C32 C33 1.390(5) . ?
C35 C36 1.521(6) . ?
C35 C37 1.525(6) . ?
C38 C39 1.519(6) . ?
C38 C40 1.513(7) . ?
